data_7040718
loop_
_publ_author_name
'Zheng, Chunyang'
'Xu, Juping'
'Wang, Feng'
'Tao, Jun'
'Li, Dongfeng'

_publ_section_title
;
 Spin crossover and reversible single-crystal to single-crystal
 transformation behaviour in two cyanide-bridged mixed-valence {FeFe}
 clusters.
;
_journal_issue 43
_journal_name_full 'Dalton transactions (Cambridge, England : 2003)'
_journal_page_first 17254
_journal_page_last 17263
_journal_paper_doi 10.1039/c6dt03436e
_journal_volume 45
_journal_year 2016
_chemical_formula_moiety '(C66 H68 B2 Fe4 N26), 2(Cl O4)'
_chemical_formula_sum 'C66 H68 B2 Cl2 Fe4 N26 O8'
_chemical_formula_weight 1669.38
_chemical_name_systematic
; 
 ? 
;
_space_group_crystal_system monoclinic
_space_group_IT_number 14
_space_group_name_Hall '-P 2yn'
_space_group_name_H-M_alt 'P 1 21/n 1'
_symmetry_space_group_name_Hall '-P 2yn'
_symmetry_space_group_name_H-M 'P 1 21/n 1'
_atom_sites_solution_hydrogens mixed
_audit_creation_method SHELXL-97
_audit_update_record
;
2016-09-02 deposited with the CCDC.
2016-09-26 downloaded from the CCDC.
;
_cell_angle_alpha 90
_cell_angle_beta 98.253(3)
_cell_angle_gamma 90
_cell_formula_units_Z 2
_cell_length_a 12.820(3)
_cell_length_b 17.772(4)
_cell_length_c 16.154(4)
_cell_measurement_reflns_used 7429
_cell_measurement_temperature 296(2)
_cell_measurement_theta_max 30.02
_cell_measurement_theta_min 2.22
_cell_volume 3642.4(15)
_computing_cell_refinement 'Bruker SAINT'
_computing_data_collection 'Bruker APEX2'
_computing_data_reduction 'Bruker SAINT'
_computing_structure_refinement 'SHELXL-2014/7 (Sheldrick, 2014)'
_computing_structure_solution 'SHELXS-2014 (Sheldrick, 2014)'
_diffrn_ambient_temperature 296(2)
_diffrn_measured_fraction_theta_full 0.995
_diffrn_measured_fraction_theta_max 0.996
_diffrn_measurement_device_type 'Bruker APEX-II CCD'
_diffrn_measurement_method '\f and \w scans'
_diffrn_radiation_monochromator graphite
_diffrn_radiation_source 'fine-focus sealed tube'
_diffrn_radiation_type MoK\a
_diffrn_radiation_wavelength 0.71073
_diffrn_reflns_av_R_equivalents 0.0430
_diffrn_reflns_av_unetI/netI 0.0446
_diffrn_reflns_Laue_measured_fraction_full 0.995
_diffrn_reflns_Laue_measured_fraction_max 0.996
_diffrn_reflns_limit_h_max 16
_diffrn_reflns_limit_h_min -16
_diffrn_reflns_limit_k_max 23
_diffrn_reflns_limit_k_min -23
_diffrn_reflns_limit_l_max 21
_diffrn_reflns_limit_l_min -21
_diffrn_reflns_number 30418
_diffrn_reflns_point_group_measured_fraction_full 0.995
_diffrn_reflns_point_group_measured_fraction_max 0.996
_diffrn_reflns_theta_full 25.242
_diffrn_reflns_theta_max 27.999
_diffrn_reflns_theta_min 1.713
_exptl_absorpt_coefficient_mu 0.928
_exptl_absorpt_correction_T_max 0.9129
_exptl_absorpt_correction_T_min 0.8968
_exptl_absorpt_correction_type multi-scan
_exptl_absorpt_process_details SADABS
_exptl_crystal_colour Red
_exptl_crystal_density_diffrn 1.522
_exptl_crystal_description Block
_exptl_crystal_F_000 1716
_exptl_crystal_size_max 0.120
_exptl_crystal_size_mid 0.100
_exptl_crystal_size_min 0.100
_refine_diff_density_max 0.605
_refine_diff_density_min -0.478
_refine_diff_density_rms 0.074
_refine_ls_extinction_method none
_refine_ls_goodness_of_fit_ref 1.019
_refine_ls_hydrogen_treatment constr
_refine_ls_matrix_type full
_refine_ls_number_parameters 536
_refine_ls_number_reflns 8758
_refine_ls_number_restraints 155
_refine_ls_restrained_S_all 1.032
_refine_ls_R_factor_all 0.0578
_refine_ls_R_factor_gt 0.0409
_refine_ls_shift/su_max 0.005
_refine_ls_shift/su_mean 0.000
_refine_ls_structure_factor_coef Fsqd
_refine_ls_weighting_details 'w=1/[\s^2^(Fo^2^)+(0.0458P)^2^+3.2519P] where P=(Fo^2^+2Fc^2^)/3'
_refine_ls_weighting_scheme calc
_refine_ls_wR_factor_gt 0.0958
_refine_ls_wR_factor_ref 0.1037
_reflns_Friedel_coverage 0.000
_reflns_number_gt 6964
_reflns_number_total 8758
_reflns_threshold_expression 'I > 2\s(I)'
_cod_data_source_file c6dt03436e2.cif
_cod_data_source_block 2-100K
_cod_depositor_comments 'Adding full bibliography for 7040715--7040730.cif.'
_cod_database_code 7040718
_shelx_space_group_comment
;
The symmetry employed for this shelxl refinement is uniquely defined
by the following loop, which should always be used as a source of
symmetry information in preference to the above space-group names.
They are only intended as comments.
;
_shelx_estimated_absorpt_t_min 0.897
_shelx_estimated_absorpt_t_max 0.913

loop_
_space_group_symop_operation_xyz
'x, y, z'
'-x+1/2, y+1/2, -z+1/2'
'-x, -y, -z'
'x-1/2, -y-1/2, z-1/2'

loop_
_atom_site_label
_atom_site_type_symbol
_atom_site_fract_x
_atom_site_fract_y
_atom_site_fract_z
_atom_site_U_iso_or_equiv
_atom_site_adp_type
_atom_site_occupancy
_atom_site_site_symmetry_order
_atom_site_calc_flag
_atom_site_refinement_flags_posn
_atom_site_refinement_flags_adp
_atom_site_refinement_flags_occupancy
_atom_site_disorder_assembly
_atom_site_disorder_group
Fe1 Fe 0.31673(3) 1.07290(2) 0.08543(2) 0.01481(8) Uani 1 1 d . . . . .
Fe2 Fe 0.36150(3) 0.81154(2) -0.00732(2) 0.01533(8) Uani 1 1 d . . . . .
B1 B 0.3207(2) 1.07647(15) 0.27743(16) 0.0218(5) Uani 1 1 d . . . . .
H1 H 0.3208 1.0777 0.3373 0.026 Uiso 1 1 d R U . . .
N1 N 0.32266(15) 0.91592(11) 0.00684(11) 0.0179(4) Uani 1 1 d . . . . .
N2 N 0.49858(15) 1.15021(10) 0.01602(12) 0.0181(4) Uani 1 1 d . . . . .
N3 N 0.17061(18) 1.13953(14) -0.06359(13) 0.0306(5) Uani 1 1 d . . . . .
N4 N 0.42361(16) 1.02664(11) 0.17149(11) 0.0186(4) Uani 1 1 d . . . . .
N5 N 0.41242(17) 1.02972(11) 0.25394(11) 0.0212(4) Uani 1 1 d . . . . .
N6 N 0.20274(16) 1.03795(10) 0.14612(11) 0.0189(4) Uani 1 1 d . . . . .
N7 N 0.21592(17) 1.04435(11) 0.23107(12) 0.0201(4) Uani 1 1 d . . . . .
N8 N 0.31764(16) 1.16392(11) 0.15526(11) 0.0186(4) Uani 1 1 d . . . . .
N9 N 0.32987(17) 1.15550(11) 0.23997(12) 0.0209(4) Uani 1 1 d . . . . .
N10 N 0.33661(15) 0.80883(11) -0.13055(12) 0.0186(4) Uani 1 1 d . . . . .
N11 N 0.39959(16) 0.70310(11) -0.01850(12) 0.0199(4) Uani 1 1 d . . . . .
N12 N 0.21912(15) 0.77295(11) -0.00349(11) 0.0182(4) Uani 1 1 d . . . . .
N13 N 0.40394(16) 0.79035(11) 0.11329(12) 0.0205(4) Uani 1 1 d . . . . .
C1 C 0.31635(18) 0.97804(13) 0.02713(13) 0.0166(4) Uani 1 1 d . . . . .
C2 C 0.42764(18) 1.11813(12) 0.03503(13) 0.0172(4) Uani 1 1 d . . . . .
C3 C 0.22307(19) 1.11450(13) -0.00626(14) 0.0205(5) Uani 1 1 d . . . . .
C4 C 0.51304(19) 0.98926(13) 0.16611(15) 0.0211(5) Uani 1 1 d . . . . .
H4 H 0.5390 0.9790 0.1164 0.025 Uiso 1 1 calc R U . . .
C5 C 0.5618(2) 0.96779(13) 0.24534(15) 0.0247(5) Uani 1 1 d . . . . .
C6 C 0.4956(2) 0.99513(14) 0.29910(15) 0.0251(5) Uani 1 1 d . . . . .
H6 H 0.5066 0.9904 0.3570 0.030 Uiso 1 1 calc R U . . .
C7 C 0.6615(2) 0.92309(16) 0.26562(19) 0.0352(6) Uani 1 1 d . . . . .
H7A H 0.7101 0.9500 0.3058 0.053 Uiso 1 1 calc R U . . .
H7B H 0.6925 0.9154 0.2156 0.053 Uiso 1 1 calc R U . . .
H7C H 0.6458 0.8752 0.2885 0.053 Uiso 1 1 calc R U . . .
C8 C 0.1007(2) 1.02323(13) 0.12183(16) 0.0227(5) Uani 1 1 d . . . . .
H8 H 0.0701 1.0161 0.0666 0.027 Uiso 1 1 calc R U . . .
C9 C 0.0464(2) 1.02004(14) 0.19067(17) 0.0271(5) Uani 1 1 d . . . . .
C10 C 0.1227(2) 1.03422(13) 0.25794(16) 0.0247(5) Uani 1 1 d . . . . .
H10 H 0.1113 1.0364 0.3135 0.030 Uiso 1 1 calc R U . . .
C11 C -0.0681(2) 1.00318(18) 0.1922(2) 0.0398(7) Uani 1 1 d . . . . .
H11A H -0.0842 1.0100 0.2480 0.060 Uiso 1 1 calc R U . . .
H11B H -0.0826 0.9521 0.1749 0.060 Uiso 1 1 calc R U . . .
H11C H -0.1106 1.0367 0.1548 0.060 Uiso 1 1 calc R U . . .
C12 C 0.3210(2) 1.23756(13) 0.13990(15) 0.0239(5) Uani 1 1 d . . . . .
H12 H 0.3132 1.2589 0.0868 0.029 Uiso 1 1 calc R U . . .
C13 C 0.3379(2) 1.27794(14) 0.21449(17) 0.0308(6) Uani 1 1 d . . . . .
C14 C 0.3422(2) 1.22369(14) 0.27553(15) 0.0268(6) Uani 1 1 d . . . . .
H14 H 0.3520 1.2329 0.3328 0.032 Uiso 1 1 calc R U . . .
C15 C 0.3499(3) 1.36122(16) 0.2268(2) 0.0500(9) Uani 1 1 d . . . . .
H15A H 0.4073 1.3789 0.1999 0.075 Uiso 1 1 calc R U . . .
H15B H 0.3641 1.3722 0.2856 0.075 Uiso 1 1 calc R U . . .
H15C H 0.2860 1.3859 0.2030 0.075 Uiso 1 1 calc R U . . .
C16 C 0.2937(2) 0.86291(14) -0.18274(15) 0.0233(5) Uani 1 1 d . . . . .
H16 H 0.2715 0.9073 -0.1603 0.028 Uiso 1 1 calc R U . . .
C17 C 0.2813(2) 0.85476(15) -0.26894(15) 0.0302(6) Uani 1 1 d . . . . .
H17 H 0.2525 0.8936 -0.3035 0.036 Uiso 1 1 calc R U . . .
C18 C 0.3121(2) 0.78880(16) -0.30293(16) 0.0341(6) Uani 1 1 d . . . . .
H18 H 0.3025 0.7818 -0.3606 0.041 Uiso 1 1 calc R U . . .
C19 C 0.3576(2) 0.73303(15) -0.24954(16) 0.0297(6) Uani 1 1 d . . . . .
H19 H 0.3795 0.6880 -0.2708 0.036 Uiso 1 1 calc R U . . .
C20 C 0.3701(2) 0.74531(13) -0.16425(15) 0.0231(5) Uani 1 1 d . . . . .
C21 C 0.4313(2) 0.69281(14) -0.10240(16) 0.0267(5) Uani 1 1 d . . . . .
H21A H 0.4183 0.6412 -0.1205 0.032 Uiso 1 1 calc R U . . .
H21B H 0.5061 0.7027 -0.0997 0.032 Uiso 1 1 calc R U . . .
C22 C 0.3080(2) 0.65384(13) -0.00645(17) 0.0251(5) Uani 1 1 d . . . . .
H22A H 0.2986 0.6160 -0.0502 0.030 Uiso 1 1 calc R U . . .
H22B H 0.3234 0.6280 0.0468 0.030 Uiso 1 1 calc R U . . .
C23 C 0.20807(19) 0.69720(13) -0.00830(13) 0.0198(5) Uani 1 1 d . . . . .
C24 C 0.1117(2) 0.66162(15) -0.00977(14) 0.0249(5) Uani 1 1 d . . . . .
H24 H 0.1066 0.6096 -0.0151 0.030 Uiso 1 1 calc R U . . .
C25 C 0.0235(2) 0.70433(17) -0.00330(17) 0.0316(6) Uani 1 1 d . . . . .
H25 H -0.0418 0.6816 -0.0030 0.038 Uiso 1 1 calc R U . . .
C26 C 0.0340(2) 0.78217(17) 0.00285(17) 0.0314(6) Uani 1 1 d . . . . .
H26 H -0.0243 0.8122 0.0074 0.038 Uiso 1 1 calc R U . . .
C27 C 0.13160(19) 0.81405(15) 0.00205(15) 0.0241(5) Uani 1 1 d . . . . .
H27 H 0.1377 0.8661 0.0055 0.029 Uiso 1 1 calc R U . . .
C28 C 0.4885(2) 0.68897(14) 0.04969(16) 0.0265(5) Uani 1 1 d . . . . .
H28A H 0.5535 0.7088 0.0343 0.032 Uiso 1 1 calc R U . . .
H28B H 0.4971 0.6353 0.0594 0.032 Uiso 1 1 calc R U . . .
C29 C 0.4636(2) 0.72723(14) 0.12714(16) 0.0258(5) Uani 1 1 d . . . . .
C30 C 0.4993(2) 0.70196(16) 0.20719(18) 0.0368(7) Uani 1 1 d . . . . .
H30 H 0.5396 0.6584 0.2153 0.044 Uiso 1 1 calc R U . . .
C31 C 0.4746(3) 0.74198(18) 0.27484(18) 0.0468(9) Uani 1 1 d . . . . .
H31 H 0.4977 0.7256 0.3290 0.056 Uiso 1 1 calc R U . . .
C32 C 0.4154(3) 0.80621(16) 0.26118(16) 0.0382(7) Uani 1 1 d . . . . .
H32 H 0.3985 0.8342 0.3060 0.046 Uiso 1 1 calc R U . . .
C33 C 0.3810(2) 0.82892(14) 0.17959(15) 0.0268(5) Uani 1 1 d . . . . .
H33 H 0.3407 0.8724 0.1707 0.032 Uiso 1 1 calc R U . . .
Cl1 Cl 0.25129(19) 0.93592(10) 0.49126(14) 0.0296(5) Uani 0.445(4) 1 d . U P A 1
O1 O 0.3247(5) 0.9312(4) 0.4307(5) 0.078(2) Uani 0.445(4) 1 d . U P A 1
O2 O 0.1621(6) 0.9735(6) 0.4456(6) 0.0473(19) Uani 0.445(4) 1 d . U P A 1
O3 O 0.2944(6) 0.9797(3) 0.5591(4) 0.070(2) Uani 0.445(4) 1 d . U P A 1
O4 O 0.238(2) 0.8643(18) 0.515(2) 0.043(3) Uani 0.445(4) 1 d . U P A 1
Cl1' Cl 0.2000(2) 0.94856(9) 0.50954(9) 0.0401(5) Uani 0.555(4) 1 d D U P A 2
O1' O 0.2906(5) 0.9868(3) 0.4932(5) 0.092(2) Uani 0.555(4) 1 d D U P A 2
O2' O 0.1153(6) 0.9630(5) 0.4462(5) 0.067(2) Uani 0.555(4) 1 d D U P A 2
O3' O 0.1692(4) 0.9730(2) 0.5851(2) 0.0473(12) Uani 0.555(4) 1 d D U P A 2
O4' O 0.2161(17) 0.8660(13) 0.5117(17) 0.043(3) Uani 0.555(4) 1 d . U P A 2

loop_
_atom_site_aniso_label
_atom_site_aniso_U_11
_atom_site_aniso_U_22
_atom_site_aniso_U_33
_atom_site_aniso_U_23
_atom_site_aniso_U_13
_atom_site_aniso_U_12
Fe1 0.02070(17) 0.00880(15) 0.01467(15) -0.00071(11) 0.00166(12) 0.00221(12)
Fe2 0.02000(17) 0.00935(15) 0.01630(15) -0.00097(12) 0.00141(12) 0.00074(12)
B1 0.0354(16) 0.0131(12) 0.0167(11) -0.0007(10) 0.0033(11) 0.0000(11)
N1 0.0216(10) 0.0151(10) 0.0168(9) -0.0005(7) 0.0019(7) 0.0007(8)
N2 0.0223(10) 0.0116(9) 0.0197(9) -0.0010(7) 0.0008(8) 0.0024(8)
N3 0.0328(13) 0.0355(13) 0.0235(10) 0.0048(9) 0.0042(9) 0.0119(10)
N4 0.0259(11) 0.0121(9) 0.0172(9) -0.0007(7) 0.0002(8) 0.0007(8)
N5 0.0328(12) 0.0143(9) 0.0155(9) -0.0014(7) 0.0005(8) 0.0004(8)
N6 0.0277(11) 0.0111(9) 0.0181(9) -0.0015(7) 0.0042(8) 0.0012(8)
N7 0.0328(11) 0.0105(9) 0.0180(9) 0.0003(7) 0.0070(8) 0.0022(8)
N8 0.0270(11) 0.0117(9) 0.0176(9) 0.0006(7) 0.0049(8) 0.0006(8)
N9 0.0340(12) 0.0122(9) 0.0173(9) -0.0040(7) 0.0064(8) 0.0003(8)
N10 0.0223(10) 0.0140(9) 0.0198(9) -0.0031(7) 0.0032(8) -0.0019(8)
N11 0.0219(10) 0.0121(9) 0.0256(10) -0.0010(8) 0.0034(8) -0.0009(8)
N12 0.0211(10) 0.0178(10) 0.0152(8) -0.0009(7) 0.0014(7) 0.0013(8)
N13 0.0241(10) 0.0147(9) 0.0214(9) 0.0019(8) -0.0010(8) -0.0057(8)
C1 0.0195(11) 0.0169(11) 0.0130(9) 0.0007(8) 0.0005(8) 0.0009(9)
C2 0.0227(12) 0.0117(10) 0.0163(10) -0.0009(8) -0.0002(9) 0.0052(9)
C3 0.0222(12) 0.0171(11) 0.0231(11) 0.0005(9) 0.0068(9) 0.0047(9)
C4 0.0239(12) 0.0139(11) 0.0240(11) 0.0004(9) -0.0017(9) -0.0017(9)
C5 0.0264(13) 0.0151(11) 0.0294(12) 0.0016(10) -0.0068(10) -0.0005(9)
C6 0.0346(14) 0.0179(12) 0.0194(11) 0.0028(9) -0.0080(10) -0.0009(10)
C7 0.0297(15) 0.0309(15) 0.0406(15) 0.0074(12) -0.0093(12) 0.0044(12)
C8 0.0258(13) 0.0128(11) 0.0295(12) -0.0015(9) 0.0036(10) 0.0007(9)
C9 0.0304(14) 0.0126(11) 0.0406(14) 0.0018(10) 0.0135(11) 0.0021(10)
C10 0.0358(14) 0.0109(11) 0.0307(12) 0.0019(9) 0.0160(11) 0.0032(10)
C11 0.0315(16) 0.0348(16) 0.0560(19) 0.0004(14) 0.0166(14) -0.0017(13)
C12 0.0380(15) 0.0100(11) 0.0263(12) 0.0008(9) 0.0133(11) 0.0022(10)
C13 0.0510(17) 0.0117(11) 0.0345(14) -0.0049(10) 0.0226(13) -0.0033(11)
C14 0.0432(16) 0.0162(12) 0.0234(12) -0.0079(9) 0.0127(11) -0.0064(11)
C15 0.095(3) 0.0150(13) 0.0492(18) -0.0092(13) 0.0410(19) -0.0095(15)
C16 0.0283(13) 0.0185(12) 0.0223(11) -0.0014(9) 0.0011(10) -0.0017(10)
C17 0.0414(16) 0.0267(14) 0.0210(12) 0.0014(10) -0.0006(11) -0.0036(12)
C18 0.0498(18) 0.0327(15) 0.0201(12) -0.0036(11) 0.0062(12) -0.0107(13)
C19 0.0424(16) 0.0217(13) 0.0270(13) -0.0087(10) 0.0121(11) -0.0060(11)
C20 0.0296(13) 0.0155(11) 0.0254(12) -0.0052(9) 0.0082(10) -0.0031(10)
C21 0.0348(14) 0.0154(11) 0.0315(13) -0.0061(10) 0.0102(11) 0.0046(10)
C22 0.0275(13) 0.0126(11) 0.0349(13) -0.0011(10) 0.0037(11) -0.0027(10)
C23 0.0247(12) 0.0195(12) 0.0143(10) -0.0004(9) 0.0000(9) -0.0021(9)
C24 0.0272(13) 0.0272(13) 0.0199(11) 0.0004(10) 0.0019(10) -0.0068(10)
C25 0.0232(13) 0.0411(16) 0.0301(13) 0.0028(12) 0.0024(11) -0.0071(11)
C26 0.0247(13) 0.0364(15) 0.0342(14) 0.0032(12) 0.0081(11) 0.0050(11)
C27 0.0241(12) 0.0248(12) 0.0236(11) 0.0004(10) 0.0034(9) 0.0035(10)
C28 0.0250(13) 0.0151(11) 0.0376(14) 0.0046(10) -0.0015(11) 0.0026(10)
C29 0.0288(13) 0.0166(12) 0.0289(12) 0.0059(10) -0.0061(10) -0.0062(10)
C30 0.0452(17) 0.0232(14) 0.0369(15) 0.0109(12) -0.0115(13) -0.0053(12)
C31 0.075(2) 0.0328(16) 0.0256(14) 0.0100(12) -0.0158(15) -0.0139(16)
C32 0.066(2) 0.0270(14) 0.0203(12) 0.0001(11) 0.0006(13) -0.0191(14)
C33 0.0377(15) 0.0203(12) 0.0218(11) -0.0017(10) 0.0019(10) -0.0094(11)
Cl1 0.0364(11) 0.0193(8) 0.0312(9) 0.0065(6) -0.0017(7) 0.0005(7)
O1 0.066(4) 0.077(5) 0.099(5) 0.031(4) 0.043(4) 0.011(3)
O2 0.056(4) 0.042(4) 0.038(3) 0.000(3) -0.013(3) 0.009(3)
O3 0.103(5) 0.023(3) 0.064(3) -0.004(3) -0.056(3) -0.008(3)
O4 0.061(8) 0.025(4) 0.040(4) 0.001(3) 0.000(6) -0.012(5)
Cl1' 0.0717(14) 0.0196(7) 0.0314(7) 0.0017(5) 0.0157(8) -0.0125(8)
O1' 0.101(4) 0.044(3) 0.145(5) 0.001(4) 0.062(4) -0.029(3)
O2' 0.107(5) 0.062(4) 0.031(2) -0.001(2) 0.003(4) -0.002(5)
O3' 0.092(3) 0.0247(19) 0.0223(17) 0.0015(14) -0.0014(18) -0.001(2)
O4' 0.068(8) 0.020(3) 0.043(5) -0.006(3) 0.016(6) -0.020(4)

loop_
_atom_type_symbol
_atom_type_description
_atom_type_scat_dispersion_real
_atom_type_scat_dispersion_imag
_atom_type_scat_source
C C 0.0033 0.0016 'International Tables Vol C Tables 4.2.6.8 and 6.1.1.4'
H H 0.0000 0.0000 'International Tables Vol C Tables 4.2.6.8 and 6.1.1.4'
N N 0.0061 0.0033 'International Tables Vol C Tables 4.2.6.8 and 6.1.1.4'
O O 0.0106 0.0060 'International Tables Vol C Tables 4.2.6.8 and 6.1.1.4'
B B 0.0013 0.0007 'International Tables Vol C Tables 4.2.6.8 and 6.1.1.4'
Cl Cl 0.1484 0.1585 'International Tables Vol C Tables 4.2.6.8 and 6.1.1.4'
Fe Fe 0.3463 0.8444 'International Tables Vol C Tables 4.2.6.8 and 6.1.1.4'

loop_
_geom_angle_atom_site_label_1
_geom_angle_atom_site_label_2
_geom_angle_atom_site_label_3
_geom_angle
_geom_angle_site_symmetry_1
_geom_angle_site_symmetry_3
C2 Fe1 C3 86.02(10) . .
C2 Fe1 C1 96.27(9) . .
C3 Fe1 C1 90.14(10) . .
C2 Fe1 N8 87.43(9) . .
C3 Fe1 N8 94.44(9) . .
C1 Fe1 N8 174.32(8) . .
C2 Fe1 N6 172.72(9) . .
C3 Fe1 N6 94.53(9) . .
C1 Fe1 N6 90.99(9) . .
N8 Fe1 N6 85.30(8) . .
C2 Fe1 N4 89.52(9) . .
C3 Fe1 N4 173.86(9) . .
C1 Fe1 N4 86.16(9) . .
N8 Fe1 N4 89.55(8) . .
N6 Fe1 N4 90.43(8) . .
N2 Fe2 N1 85.95(8) 3_675 .
N2 Fe2 N12 177.69(8) 3_675 .
N1 Fe2 N12 94.29(8) . .
N2 Fe2 N10 87.29(8) 3_675 .
N1 Fe2 N10 97.77(8) . .
N12 Fe2 N10 90.39(8) . .
N2 Fe2 N13 90.66(8) 3_675 .
N1 Fe2 N13 95.99(8) . .
N12 Fe2 N13 91.61(8) . .
N10 Fe2 N13 165.90(8) . .
N2 Fe2 N11 95.20(8) 3_675 .
N1 Fe2 N11 178.12(8) . .
N12 Fe2 N11 84.63(8) . .
N10 Fe2 N11 83.78(8) . .
N13 Fe2 N11 82.52(8) . .
N5 B1 N9 107.0(2) . .
N5 B1 N7 108.87(19) . .
N9 B1 N7 104.82(19) . .
N5 B1 H1 111.6 . .
N9 B1 H1 112.6 . .
N7 B1 H1 111.6 . .
C1 N1 Fe2 166.75(19) . .
C2 N2 Fe2 164.87(18) . 3_675
C4 N4 N5 107.16(18) . .
C4 N4 Fe1 132.20(16) . .
N5 N4 Fe1 120.64(15) . .
C6 N5 N4 108.9(2) . .
C6 N5 B1 133.5(2) . .
N4 N5 B1 117.18(19) . .
C8 N6 N7 106.65(19) . .
C8 N6 Fe1 132.78(16) . .
N7 N6 Fe1 118.71(15) . .
C10 N7 N6 109.1(2) . .
C10 N7 B1 130.1(2) . .
N6 N7 B1 119.40(18) . .
C12 N8 N9 107.00(18) . .
C12 N8 Fe1 134.13(16) . .
N9 N8 Fe1 118.35(14) . .
C14 N9 N8 108.69(19) . .
C14 N9 B1 131.81(19) . .
N8 N9 B1 119.35(18) . .
C16 N10 C20 118.1(2) . .
C16 N10 Fe2 127.51(16) . .
C20 N10 Fe2 114.39(16) . .
C21 N11 C28 112.0(2) . .
C21 N11 C22 111.68(19) . .
C28 N11 C22 109.64(19) . .
C21 N11 Fe2 107.69(14) . .
C28 N11 Fe2 105.45(14) . .
C22 N11 Fe2 110.14(15) . .
C27 N12 C23 117.4(2) . .
C27 N12 Fe2 126.77(17) . .
C23 N12 Fe2 115.86(16) . .
C33 N13 C29 118.3(2) . .
C33 N13 Fe2 128.91(18) . .
C29 N13 Fe2 112.80(16) . .
N1 C1 Fe1 167.25(19) . .
N2 C2 Fe1 169.92(19) . .
N3 C3 Fe1 176.8(2) . .
N4 C4 C5 110.6(2) . .
N4 C4 H4 124.7 . .
C5 C4 H4 124.7 . .
C6 C5 C4 104.2(2) . .
C6 C5 C7 128.9(2) . .
C4 C5 C7 126.9(2) . .
N5 C6 C5 109.2(2) . .
N5 C6 H6 125.4 . .
C5 C6 H6 125.4 . .
C5 C7 H7A 109.5 . .
C5 C7 H7B 109.5 . .
H7A C7 H7B 109.5 . .
C5 C7 H7C 109.5 . .
H7A C7 H7C 109.5 . .
H7B C7 H7C 109.5 . .
N6 C8 C9 110.7(2) . .
N6 C8 H8 124.7 . .
C9 C8 H8 124.7 . .
C10 C9 C8 104.0(2) . .
C10 C9 C11 127.5(2) . .
C8 C9 C11 128.5(3) . .
N7 C10 C9 109.5(2) . .
N7 C10 H10 125.2 . .
C9 C10 H10 125.2 . .
C9 C11 H11A 109.5 . .
C9 C11 H11B 109.5 . .
H11A C11 H11B 109.5 . .
C9 C11 H11C 109.5 . .
H11A C11 H11C 109.5 . .
H11B C11 H11C 109.5 . .
N8 C12 C13 110.5(2) . .
N8 C12 H12 124.8 . .
C13 C12 H12 124.8 . .
C14 C13 C12 104.2(2) . .
C14 C13 C15 127.2(2) . .
C12 C13 C15 128.7(2) . .
N9 C14 C13 109.7(2) . .
N9 C14 H14 125.2 . .
C13 C14 H14 125.2 . .
C13 C15 H15A 109.5 . .
C13 C15 H15B 109.5 . .
H15A C15 H15B 109.5 . .
C13 C15 H15C 109.5 . .
H15A C15 H15C 109.5 . .
H15B C15 H15C 109.5 . .
N10 C16 C17 122.2(2) . .
N10 C16 H16 118.9 . .
C17 C16 H16 118.9 . .
C18 C17 C16 119.5(3) . .
C18 C17 H17 120.3 . .
C16 C17 H17 120.3 . .
C17 C18 C19 118.7(2) . .
C17 C18 H18 120.7 . .
C19 C18 H18 120.7 . .
C20 C19 C18 119.1(2) . .
C20 C19 H19 120.5 . .
C18 C19 H19 120.5 . .
N10 C20 C19 122.4(2) . .
N10 C20 C21 114.6(2) . .
C19 C20 C21 122.7(2) . .
N11 C21 C20 110.27(19) . .
N11 C21 H21A 109.6 . .
C20 C21 H21A 109.6 . .
N11 C21 H21B 109.6 . .
C20 C21 H21B 109.6 . .
H21A C21 H21B 108.1 . .
C23 C22 N11 112.46(19) . .
C23 C22 H22A 109.1 . .
N11 C22 H22A 109.1 . .
C23 C22 H22B 109.1 . .
N11 C22 H22B 109.1 . .
H22A C22 H22B 107.8 . .
N12 C23 C24 122.7(2) . .
N12 C23 C22 115.5(2) . .
C24 C23 C22 121.7(2) . .
C25 C24 C23 119.1(2) . .
C25 C24 H24 120.4 . .
C23 C24 H24 120.4 . .
C24 C25 C26 118.7(2) . .
C24 C25 H25 120.6 . .
C26 C25 H25 120.6 . .
C27 C26 C25 119.2(2) . .
C27 C26 H26 120.4 . .
C25 C26 H26 120.4 . .
N12 C27 C26 122.9(2) . .
N12 C27 H27 118.6 . .
C26 C27 H27 118.6 . .
N11 C28 C29 108.0(2) . .
N11 C28 H28A 110.1 . .
C29 C28 H28A 110.1 . .
N11 C28 H28B 110.1 . .
C29 C28 H28B 110.1 . .
H28A C28 H28B 108.4 . .
N13 C29 C30 121.7(3) . .
N13 C29 C28 114.8(2) . .
C30 C29 C28 123.5(2) . .
C31 C30 C29 119.4(3) . .
C31 C30 H30 120.3 . .
C29 C30 H30 120.3 . .
C32 C31 C30 119.1(3) . .
C32 C31 H31 120.4 . .
C30 C31 H31 120.4 . .
C31 C32 C33 119.2(3) . .
C31 C32 H32 120.4 . .
C33 C32 H32 120.4 . .
N13 C33 C32 122.3(3) . .
N13 C33 H33 118.9 . .
C32 C33 H33 118.9 . .
O4 Cl1 O3 110.6(15) . .
O4 Cl1 O2 117.6(12) . .
O3 Cl1 O2 110.0(5) . .
O4 Cl1 O1 105.2(16) . .
O3 Cl1 O1 109.9(5) . .
O2 Cl1 O1 103.0(5) . .
O3' Cl1' O2' 107.0(4) . .
O3' Cl1' O1' 110.9(4) . .
O2' Cl1' O1' 110.4(5) . .
O3' Cl1' O4' 110.0(11) . .
O2' Cl1' O4' 106.8(10) . .
O1' Cl1' O4' 111.5(9) . .

loop_
_geom_bond_atom_site_label_1
_geom_bond_atom_site_label_2
_geom_bond_distance
_geom_bond_site_symmetry_2
Fe1 C2 1.914(2) .
Fe1 C3 1.916(2) .
Fe1 C1 1.931(2) .
Fe1 N8 1.9712(19) .
Fe1 N6 1.973(2) .
Fe1 N4 1.985(2) .
Fe2 N2 1.942(2) 3_675
Fe2 N1 1.9427(19) .
Fe2 N12 1.959(2) .
Fe2 N10 1.9709(19) .
Fe2 N13 1.982(2) .
Fe2 N11 2.003(2) .
B1 N5 1.532(3) .
B1 N9 1.541(3) .
B1 N7 1.550(4) .
B1 H1 0.9670 .
N1 C1 1.158(3) .
N2 C2 1.152(3) .
N2 Fe2 1.942(2) 3_675
N3 C3 1.153(3) .
N4 C4 1.339(3) .
N4 N5 1.361(3) .
N5 C6 1.350(3) .
N6 C8 1.336(3) .
N6 N7 1.363(3) .
N7 C10 1.341(3) .
N8 C12 1.334(3) .
N8 N9 1.363(3) .
N9 C14 1.341(3) .
N10 C16 1.343(3) .
N10 C20 1.350(3) .
N11 C21 1.481(3) .
N11 C28 1.488(3) .
N11 C22 1.500(3) .
N12 C27 1.352(3) .
N12 C23 1.355(3) .
N13 C33 1.339(3) .
N13 C29 1.358(3) .
C4 C5 1.395(3) .
C4 H4 0.9300 .
C5 C6 1.387(4) .
C5 C7 1.501(4) .
C6 H6 0.9300 .
C7 H7A 0.9600 .
C7 H7B 0.9600 .
C7 H7C 0.9600 .
C8 C9 1.395(3) .
C8 H8 0.9300 .
C9 C10 1.377(4) .
C9 C11 1.502(4) .
C10 H10 0.9300 .
C11 H11A 0.9600 .
C11 H11B 0.9600 .
C11 H11C 0.9600 .
C12 C13 1.392(3) .
C12 H12 0.9300 .
C13 C14 1.375(4) .
C13 C15 1.498(4) .
C14 H14 0.9300 .
C15 H15A 0.9600 .
C15 H15B 0.9600 .
C15 H15C 0.9600 .
C16 C17 1.386(3) .
C16 H16 0.9300 .
C17 C18 1.376(4) .
C17 H17 0.9300 .
C18 C19 1.387(4) .
C18 H18 0.9300 .
C19 C20 1.381(3) .
C19 H19 0.9300 .
C20 C21 1.503(4) .
C21 H21A 0.9700 .
C21 H21B 0.9700 .
C22 C23 1.491(3) .
C22 H22A 0.9700 .
C22 H22B 0.9700 .
C23 C24 1.385(3) .
C24 C25 1.379(4) .
C24 H24 0.9300 .
C25 C26 1.392(4) .
C25 H25 0.9300 .
C26 C27 1.376(4) .
C26 H26 0.9300 .
C27 H27 0.9300 .
C28 C29 1.498(4) .
C28 H28A 0.9700 .
C28 H28B 0.9700 .
C29 C30 1.383(4) .
C30 C31 1.378(5) .
C30 H30 0.9300 .
C31 C32 1.371(5) .
C31 H31 0.9300 .
C32 C33 1.388(4) .
C32 H32 0.9300 .
C33 H33 0.9300 .
Cl1 O4 1.35(3) .
Cl1 O3 1.393(6) .
Cl1 O2 1.433(8) .
Cl1 O1 1.455(7) .
Cl1' O3' 1.404(4) .
Cl1' O2' 1.404(6) .
Cl1' O1' 1.404(5) .
Cl1' O4' 1.48(2) .

loop_
_geom_hbond_atom_site_label_D
_geom_hbond_atom_site_label_H
_geom_hbond_atom_site_label_A
_geom_hbond_distance_DH
_geom_hbond_distance_HA
_geom_hbond_distance_DA
_geom_hbond_angle_DHA
_geom_hbond_site_symmetry_A
C10 H10 O2 0.93 2.42 3.189(10) 140.6 .
C10 H10 O2' 0.93 2.50 3.308(8) 144.8 .
C12 H12 O4 0.93 2.52 3.38(4) 153.0 2
C12 H12 O4' 0.93 2.47 3.33(3) 153.3 2
C16 H16 N1 0.93 2.69 3.175(3) 113.3 .
C17 H17 O3' 0.93 2.41 3.327(5) 167.7 1_554
C22 H22A O3' 0.97 2.65 3.484(4) 144.4 2_545
C24 H24 O1' 0.93 2.55 3.346(6) 144.2 2_545
C26 H26 N3 0.93 2.36 3.243(4) 158.7 3_575
C27 H27 N1 0.93 2.53 3.038(3) 114.8 .
C28 H28A O4' 0.97 2.54 3.22(2) 126.8 4_675

loop_
_geom_torsion_atom_site_label_1
_geom_torsion_atom_site_label_2
_geom_torsion_atom_site_label_3
_geom_torsion_atom_site_label_4
_geom_torsion
_geom_torsion_site_symmetry_1
C4 N4 N5 C6 0.8(2) .
Fe1 N4 N5 C6 -179.33(16) .
C4 N4 N5 B1 174.4(2) .
Fe1 N4 N5 B1 -5.8(3) .
N9 B1 N5 C6 118.1(3) .
N7 B1 N5 C6 -129.1(3) .
N9 B1 N5 N4 -53.5(3) .
N7 B1 N5 N4 59.3(3) .
C8 N6 N7 C10 -0.5(2) .
Fe1 N6 N7 C10 165.92(15) .
C8 N6 N7 B1 -168.21(19) .
Fe1 N6 N7 B1 -1.8(3) .
N5 B1 N7 C10 139.5(2) .
N9 B1 N7 C10 -106.2(3) .
N5 B1 N7 N6 -55.7(3) .
N9 B1 N7 N6 58.5(2) .
C12 N8 N9 C14 -0.9(3) .
Fe1 N8 N9 C14 171.98(17) .
C12 N8 N9 B1 175.2(2) .
Fe1 N8 N9 B1 -11.9(3) .
N5 B1 N9 C14 -119.8(3) .
N7 B1 N9 C14 124.7(3) .
N5 B1 N9 N8 65.1(3) .
N7 B1 N9 N8 -50.4(3) .
Fe2 N1 C1 Fe1 -36.1(16) .
Fe2 N2 C2 Fe1 60.7(15) 3_675
N5 N4 C4 C5 -0.4(3) .
Fe1 N4 C4 C5 179.78(17) .
N4 C4 C5 C6 -0.2(3) .
N4 C4 C5 C7 178.0(2) .
N4 N5 C6 C5 -0.9(3) .
B1 N5 C6 C5 -173.0(2) .
C4 C5 C6 N5 0.7(3) .
C7 C5 C6 N5 -177.5(2) .
N7 N6 C8 C9 0.1(3) .
Fe1 N6 C8 C9 -163.58(17) .
N6 C8 C9 C10 0.3(3) .
N6 C8 C9 C11 -178.3(2) .
N6 N7 C10 C9 0.7(3) .
B1 N7 C10 C9 166.7(2) .
C8 C9 C10 N7 -0.6(3) .
C11 C9 C10 N7 178.0(2) .
N9 N8 C12 C13 1.4(3) .
Fe1 N8 C12 C13 -169.90(19) .
N8 C12 C13 C14 -1.3(3) .
N8 C12 C13 C15 178.3(3) .
N8 N9 C14 C13 0.1(3) .
B1 N9 C14 C13 -175.4(3) .
C12 C13 C14 N9 0.7(3) .
C15 C13 C14 N9 -178.9(3) .
C20 N10 C16 C17 1.2(4) .
Fe2 N10 C16 C17 179.21(19) .
N10 C16 C17 C18 1.1(4) .
C16 C17 C18 C19 -1.9(4) .
C17 C18 C19 C20 0.3(4) .
C16 N10 C20 C19 -2.9(4) .
Fe2 N10 C20 C19 178.9(2) .
C16 N10 C20 C21 171.4(2) .
Fe2 N10 C20 C21 -6.9(3) .
C18 C19 C20 N10 2.1(4) .
C18 C19 C20 C21 -171.7(3) .
C28 N11 C21 C20 -148.1(2) .
C22 N11 C21 C20 88.5(2) .
Fe2 N11 C21 C20 -32.5(2) .
N10 C20 C21 N11 26.7(3) .
C19 C20 C21 N11 -159.1(2) .
C21 N11 C22 C23 -107.1(2) .
C28 N11 C22 C23 128.2(2) .
Fe2 N11 C22 C23 12.6(2) .
C27 N12 C23 C24 1.6(3) .
Fe2 N12 C23 C24 -177.36(17) .
C27 N12 C23 C22 -174.6(2) .
Fe2 N12 C23 C22 6.4(3) .
N11 C22 C23 N12 -12.6(3) .
N11 C22 C23 C24 171.1(2) .
N12 C23 C24 C25 -2.2(3) .
C22 C23 C24 C25 173.8(2) .
C23 C24 C25 C26 1.3(4) .
C24 C25 C26 C27 0.2(4) .
C23 N12 C27 C26 -0.1(3) .
Fe2 N12 C27 C26 178.78(19) .
C25 C26 C27 N12 -0.8(4) .
C21 N11 C28 C29 159.1(2) .
C22 N11 C28 C29 -76.3(2) .
Fe2 N11 C28 C29 42.3(2) .
C33 N13 C29 C30 0.9(4) .
Fe2 N13 C29 C30 -178.6(2) .
C33 N13 C29 C28 -178.1(2) .
Fe2 N13 C29 C28 2.4(3) .
N11 C28 C29 N13 -30.4(3) .
N11 C28 C29 C30 150.7(2) .
N13 C29 C30 C31 -0.5(4) .
C28 C29 C30 C31 178.3(3) .
C29 C30 C31 C32 -0.3(5) .
C30 C31 C32 C33 0.6(5) .
C29 N13 C33 C32 -0.5(4) .
Fe2 N13 C33 C32 178.9(2) .
C31 C32 C33 N13 -0.3(4) .
